data_1562970
loop_
_publ_author_name
'Stoyko, Stanislav S.'
'Khatun, Mansura'
'Scott Mullen, C.'
'Mar, Arthur'

_publ_section_title
;
 Ternary CaCu4P2-type pnictides AAg4Pn2 (A=Sr, Eu; Pn=As, Sb)
;
_journal_name_full 'Journal of Solid State Chemistry'
_journal_page_first 325
_journal_page_last 330
_journal_paper_doi 10.1016/j.jssc.2012.04.042
_journal_volume 192
_journal_year 2012
_chemical_formula_structural 'Sr Ag4 Sb2'
_chemical_formula_sum 'Ag4 Sb2 Sr'
_chemical_formula_weight 762.60
_chemical_name_common 'strontium silver antimonide (1/4/2)'
_chemical_name_systematic 'strontium silver antimonide (1/4/2)'
_space_group_IT_number 166
_space_group_name_Hall '-R 3 2"'
_space_group_name_H-M_alt 'R -3 m :H'
_symmetry_cell_setting trigonal
_symmetry_space_group_name_Hall '-R 3 2"'
_symmetry_space_group_name_H-M 'R -3 m :H'
_atom_sites_solution_hydrogens .
_atom_sites_solution_primary direct
_atom_sites_solution_secondary difmap
_audit_creation_method SHELXL-97
_cell_angle_alpha 90.00
_cell_angle_beta 90.00
_cell_angle_gamma 120.00
_cell_formula_units_Z 3
_cell_length_a 4.7404(4)
_cell_length_b 4.7404(4)
_cell_length_c 25.029(2)
_cell_measurement_reflns_used 3500
_cell_measurement_temperature 295(2)
_cell_measurement_theta_max 33.18
_cell_measurement_theta_min 2.44
_cell_volume 487.08(7)
_computing_cell_refinement 'Bruker SAINT 7.68A (Bruker, 2009)'
_computing_data_collection 'Bruker SMART 5.054 (Bruker, 1999)'
_computing_data_reduction 'Bruker SAINT 7.68A'
_computing_molecular_graphics 'ATOMS 5.1 (Dowty, 1999)'
_computing_publication_material 'Bruker SHELXTL 6.12'
_computing_structure_refinement 'Bruker SHELXTL 6.12'
_computing_structure_solution 'Bruker SHELXTL 6.12'
_diffrn_ambient_temperature 295(2)
_diffrn_measured_fraction_theta_full 0.989
_diffrn_measured_fraction_theta_max 0.989
_diffrn_measurement_device_type 'Bruker D8/SMART APEX II CCD'
_diffrn_measurement_method '\w scans'
_diffrn_radiation_monochromator graphite
_diffrn_radiation_source 'fine-focus sealed tube'
_diffrn_radiation_type MoK\a
_diffrn_radiation_wavelength 0.71073
_diffrn_reflns_av_R_equivalents 0.0262
_diffrn_reflns_av_sigmaI/netI 0.0152
_diffrn_reflns_limit_h_max 7
_diffrn_reflns_limit_h_min -7
_diffrn_reflns_limit_k_max 7
_diffrn_reflns_limit_k_min -7
_diffrn_reflns_limit_l_max 37
_diffrn_reflns_limit_l_min -37
_diffrn_reflns_number 2305
_diffrn_reflns_theta_full 33.18
_diffrn_reflns_theta_max 33.18
_diffrn_reflns_theta_min 2.44
_diffrn_standards_interval_count .
_diffrn_standards_interval_time .
_diffrn_standards_number 0
_exptl_absorpt_coefficient_mu 28.011
_exptl_absorpt_correction_T_max 0.6211
_exptl_absorpt_correction_T_min 0.1189
_exptl_absorpt_correction_type numerical
_exptl_absorpt_process_details 'Bruker SHELXTL 6.12 (Sheldrick, 2001)'
_exptl_crystal_colour grey
_exptl_crystal_density_diffrn 7.799
_exptl_crystal_density_method 'not measured'
_exptl_crystal_description plate
_exptl_crystal_F_000 984
_exptl_crystal_size_max 0.12
_exptl_crystal_size_mid 0.10
_exptl_crystal_size_min 0.03
_refine_diff_density_max 0.680
_refine_diff_density_min -1.371
_refine_diff_density_rms 0.197
_refine_ls_extinction_coef 0.0056(3)
_refine_ls_extinction_expression Fc^*^=kFc[1+0.001xFc^2^\l^3^/sin(2\q)]^-1/4^
_refine_ls_extinction_method SHELXL
_refine_ls_goodness_of_fit_ref 1.140
_refine_ls_hydrogen_treatment .
_refine_ls_matrix_type full
_refine_ls_number_parameters 13
_refine_ls_number_reflns 277
_refine_ls_number_restraints 0
_refine_ls_restrained_S_all 1.140
_refine_ls_R_factor_all 0.0152
_refine_ls_R_factor_gt 0.0147
_refine_ls_shift/su_max 0.001
_refine_ls_shift/su_mean 0.000
_refine_ls_structure_factor_coef Fsqd
_refine_ls_weighting_details 'calc w=1/[\s^2^(Fo^2^)+(0.0176P)^2^+2.4191P] where P=(Fo^2^+2Fc^2^)/3'
_refine_ls_weighting_scheme calc
_refine_ls_wR_factor_gt 0.0365
_refine_ls_wR_factor_ref 0.0367
_reflns_number_gt 271
_reflns_number_total 277
_reflns_threshold_expression I>2\s(I)
_cod_data_source_file JSSC-2012-192-325.cif
_cod_data_source_block SrAg4Sb2
_cod_original_cell_volume 487.09(7)
_cod_original_sg_symbol_H-M 'R -3 m'
_cod_database_code 1562970

loop_
_symmetry_equiv_pos_as_xyz
'x, y, z'
'-y, x-y, z'
'-x+y, -x, z'
'y, x, -z'
'x-y, -y, -z'
'-x, -x+y, -z'
'x+2/3, y+1/3, z+1/3'
'-y+2/3, x-y+1/3, z+1/3'
'-x+y+2/3, -x+1/3, z+1/3'
'y+2/3, x+1/3, -z+1/3'
'x-y+2/3, -y+1/3, -z+1/3'
'-x+2/3, -x+y+1/3, -z+1/3'
'x+1/3, y+2/3, z+2/3'
'-y+1/3, x-y+2/3, z+2/3'
'-x+y+1/3, -x+2/3, z+2/3'
'y+1/3, x+2/3, -z+2/3'
'x-y+1/3, -y+2/3, -z+2/3'
'-x+1/3, -x+y+2/3, -z+2/3'
'-x, -y, -z'
'y, -x+y, -z'
'x-y, x, -z'
'-y, -x, z'
'-x+y, y, z'
'x, x-y, z'
'-x+2/3, -y+1/3, -z+1/3'
'y+2/3, -x+y+1/3, -z+1/3'
'x-y+2/3, x+1/3, -z+1/3'
'-y+2/3, -x+1/3, z+1/3'
'-x+y+2/3, y+1/3, z+1/3'
'x+2/3, x-y+1/3, z+1/3'
'-x+1/3, -y+2/3, -z+2/3'
'y+1/3, -x+y+2/3, -z+2/3'
'x-y+1/3, x+2/3, -z+2/3'
'-y+1/3, -x+2/3, z+2/3'
'-x+y+1/3, y+2/3, z+2/3'
'x+1/3, x-y+2/3, z+2/3'

loop_
_atom_site_label
_atom_site_type_symbol
_atom_site_fract_x
_atom_site_fract_y
_atom_site_fract_z
_atom_site_U_iso_or_equiv
_atom_site_adp_type
_atom_site_occupancy
_atom_site_symmetry_multiplicity
_atom_site_calc_flag
_atom_site_refinement_flags
_atom_site_disorder_assembly
_atom_site_disorder_group
Sr Sr 0.0000 0.0000 0.0000 0.01452(16) Uani 1 12 d S . .
Ag1 Ag 0.0000 0.0000 0.14193(2) 0.02748(14) Uani 1 6 d S . .
Ag2 Ag 0.0000 0.0000 0.43502(3) 0.03124(16) Uani 1 6 d S . .
Sb Sb 0.0000 0.0000 0.254571(14) 0.01422(12) Uani 1 6 d S . .

loop_
_atom_site_aniso_label
_atom_site_aniso_U_11
_atom_site_aniso_U_22
_atom_site_aniso_U_33
_atom_site_aniso_U_23
_atom_site_aniso_U_13
_atom_site_aniso_U_12
Sr 0.0154(2) 0.0154(2) 0.0128(3) 0.000 0.000 0.00770(10)
Ag1 0.03128(18) 0.03128(18) 0.0199(2) 0.000 0.000 0.01564(9)
Ag2 0.01898(16) 0.01898(16) 0.0558(4) 0.000 0.000 0.00949(8)
Sb 0.01333(13) 0.01333(13) 0.01602(18) 0.000 0.000 0.00666(7)

loop_
_atom_type_symbol
_atom_type_description
_atom_type_scat_dispersion_real
_atom_type_scat_dispersion_imag
_atom_type_scat_source
Sr Sr -1.5307 3.2498 'International Tables Vol C Tables 4.2.6.8 and 6.1.1.4'
Ag Ag -0.8971 1.1015 'International Tables Vol C Tables 4.2.6.8 and 6.1.1.4'
Sb Sb -0.5866 1.5461 'International Tables Vol C Tables 4.2.6.8 and 6.1.1.4'

loop_
_geom_angle_atom_site_label_1
_geom_angle_atom_site_label_2
_geom_angle_atom_site_label_3
_geom_angle
_geom_angle_site_symmetry_1
_geom_angle_site_symmetry_3
Sb Sr Sb 180.000(10) 25 13_444
Sb Sr Sb 89.289(8) 25 25_445
Sb Sr Sb 90.711(8) 13_444 25_445
Sb Sr Sb 90.711(8) 25 13_554
Sb Sr Sb 89.289(8) 13_444 13_554
Sb Sr Sb 180.000(10) 25_445 13_554
Sb Sr Sb 89.289(8) 25 25_455
Sb Sr Sb 90.711(8) 13_444 25_455
Sb Sr Sb 89.289(8) 25_445 25_455
Sb Sr Sb 90.711(8) 13_554 25_455
Sb Sr Sb 90.711(8) 25 13_544
Sb Sr Sb 89.289(8) 13_444 13_544
Sb Sr Sb 90.711(8) 25_445 13_544
Sb Sr Sb 89.289(8) 13_554 13_544
Sb Sr Sb 180.000(10) 25_455 13_544
Sb Sr Ag1 54.234(6) 25 .
Sb Sr Ag1 125.766(6) 13_444 .
Sb Sr Ag1 54.234(6) 25_445 .
Sb Sr Ag1 125.766(6) 13_554 .
Sb Sr Ag1 54.234(6) 25_455 .
Sb Sr Ag1 125.766(6) 13_544 .
Sb Sr Ag1 125.766(6) 25 19
Sb Sr Ag1 54.234(6) 13_444 19
Sb Sr Ag1 125.766(6) 25_445 19
Sb Sr Ag1 54.234(6) 13_554 19
Sb Sr Ag1 125.766(6) 25_455 19
Sb Sr Ag1 54.234(6) 13_544 19
Ag1 Sr Ag1 180.0 . 19
Sb Sr Ag2 134.037(4) 25 25_445
Sb Sr Ag2 45.963(4) 13_444 25_445
Sb Sr Ag2 78.687(11) 25_445 25_445
Sb Sr Ag2 101.313(11) 13_554 25_445
Sb Sr Ag2 134.036(4) 25_455 25_445
Sb Sr Ag2 45.964(4) 13_544 25_445
Ag1 Sr Ag2 132.921(8) . 25_445
Ag1 Sr Ag2 47.079(8) 19 25_445
Sb Sr Ag2 45.963(4) 25 13_554
Sb Sr Ag2 134.037(4) 13_444 13_554
Sb Sr Ag2 101.313(11) 25_445 13_554
Sb Sr Ag2 78.687(11) 13_554 13_554
Sb Sr Ag2 45.964(4) 25_455 13_554
Sb Sr Ag2 134.036(4) 13_544 13_554
Ag1 Sr Ag2 47.079(8) . 13_554
Ag1 Sr Ag2 132.921(8) 19 13_554
Ag2 Sr Ag2 180.000(15) 25_445 13_554
Sb Sr Ag2 78.687(11) 25 25
Sb Sr Ag2 101.313(11) 13_444 25
Sb Sr Ag2 134.037(4) 25_445 25
Sb Sr Ag2 45.963(4) 13_554 25
Sb Sr Ag2 134.036(4) 25_455 25
Sb Sr Ag2 45.964(4) 13_544 25
Ag1 Sr Ag2 132.921(8) . 25
Ag1 Sr Ag2 47.079(8) 19 25
Ag2 Sr Ag2 78.719(13) 25_445 25
Ag2 Sr Ag2 101.281(13) 13_554 25
Sb Sr Ag2 101.313(11) 25 13_444
Sb Sr Ag2 78.687(11) 13_444 13_444
Sb Sr Ag2 45.963(4) 25_445 13_444
Sb Sr Ag2 134.037(4) 13_554 13_444
Sb Sr Ag2 45.964(4) 25_455 13_444
Sb Sr Ag2 134.036(4) 13_544 13_444
Ag1 Sr Ag2 47.079(8) . 13_444
Ag1 Sr Ag2 132.921(8) 19 13_444
Ag2 Sr Ag2 101.281(13) 25_445 13_444
Ag2 Sr Ag2 78.719(13) 13_554 13_444
Ag2 Sr Ag2 180.000(15) 25 13_444
Sb Ag1 Ag2 110.204(15) . 13_444
Sb Ag1 Ag2 110.204(15) . 13_554
Ag2 Ag1 Ag2 108.729(16) 13_444 13_554
Sb Ag1 Ag2 110.204(15) . 13_544
Ag2 Ag1 Ag2 108.728(16) 13_444 13_544
Ag2 Ag1 Ag2 108.728(16) 13_554 13_544
Sb Ag1 Ag1 65.653(19) . 25
Ag2 Ag1 Ag1 175.86(3) 13_444 25
Ag2 Ag1 Ag1 73.433(9) 13_554 25
Ag2 Ag1 Ag1 73.434(9) 13_544 25
Sb Ag1 Ag1 65.653(19) . 25_445
Ag2 Ag1 Ag1 73.433(9) 13_444 25_445
Ag2 Ag1 Ag1 175.86(3) 13_554 25_445
Ag2 Ag1 Ag1 73.434(9) 13_544 25_445
Ag1 Ag1 Ag1 104.19(2) 25 25_445
Sb Ag1 Ag1 65.653(19) . 25_455
Ag2 Ag1 Ag1 73.434(9) 13_444 25_455
Ag2 Ag1 Ag1 73.434(9) 13_554 25_455
Ag2 Ag1 Ag1 175.86(3) 13_544 25_455
Ag1 Ag1 Ag1 104.19(2) 25 25_455
Ag1 Ag1 Ag1 104.19(2) 25_445 25_455
Sb Ag1 Sb 120.012(10) . 25_445
Ag2 Ag1 Sb 54.614(6) 13_444 25_445
Ag2 Ag1 Sb 129.78(2) 13_554 25_445
Ag2 Ag1 Sb 54.616(6) 13_544 25_445
Ag1 Ag1 Sb 126.918(5) 25 25_445
Ag1 Ag1 Sb 54.359(13) 25_445 25_445
Ag1 Ag1 Sb 126.917(5) 25_455 25_445
Sb Ag1 Sb 120.012(10) . 25
Ag2 Ag1 Sb 129.78(2) 13_444 25
Ag2 Ag1 Sb 54.614(6) 13_554 25
Ag2 Ag1 Sb 54.616(6) 13_544 25
Ag1 Ag1 Sb 54.359(13) 25 25
Ag1 Ag1 Sb 126.918(5) 25_445 25
Ag1 Ag1 Sb 126.917(5) 25_455 25
Sb Ag1 Sb 97.165(13) 25_445 25
Sb Ag1 Sb 120.012(10) . 25_455
Ag2 Ag1 Sb 54.615(6) 13_444 25_455
Ag2 Ag1 Sb 54.615(6) 13_554 25_455
Ag2 Ag1 Sb 129.78(2) 13_544 25_455
Ag1 Ag1 Sb 126.917(5) 25 25_455
Ag1 Ag1 Sb 126.917(5) 25_445 25_455
Ag1 Ag1 Sb 54.359(13) 25_455 25_455
Sb Ag1 Sb 97.164(13) 25_445 25_455
Sb Ag1 Sb 97.164(13) 25 25_455
Sb Ag1 Sr 180.0 . .
Ag2 Ag1 Sr 69.796(15) 13_444 .
Ag2 Ag1 Sr 69.796(15) 13_554 .
Ag2 Ag1 Sr 69.796(15) 13_544 .
Ag1 Ag1 Sr 114.347(19) 25 .
Ag1 Ag1 Sr 114.347(19) 25_445 .
Ag1 Ag1 Sr 114.347(19) 25_455 .
Sb Ag1 Sr 59.988(10) 25_445 .
Sb Ag1 Sr 59.988(10) 25 .
Sb Ag1 Sr 59.988(10) 25_455 .
Sb Ag2 Sb 115.902(10) 31_445 31
Sb Ag2 Sb 115.901(10) 31_445 31_545
Sb Ag2 Sb 115.901(10) 31 31_545
Sb Ag2 Ag1 171.64(3) 31_445 7
Sb Ag2 Ag1 67.147(5) 31 7
Sb Ag2 Ag1 67.148(5) 31_545 7
Sb Ag2 Ag1 67.147(5) 31_445 7_445
Sb Ag2 Ag1 171.64(3) 31 7_445
Sb Ag2 Ag1 67.147(5) 31_545 7_445
Ag1 Ag2 Ag1 108.729(16) 7 7_445
Sb Ag2 Ag1 67.147(5) 31_445 7_455
Sb Ag2 Ag1 67.147(5) 31 7_455
Sb Ag2 Ag1 171.64(3) 31_545 7_455
Ag1 Ag2 Ag1 108.728(16) 7 7_455
Ag1 Ag2 Ag1 108.728(16) 7_445 7_455
Sb Ag2 Ag2 101.843(15) 31_445 19_556
Sb Ag2 Ag2 101.843(15) 31 19_556
Sb Ag2 Ag2 101.843(15) 31_545 19_556
Ag1 Ag2 Ag2 69.796(15) 7 19_556
Ag1 Ag2 Ag2 69.796(15) 7_445 19_556
Ag1 Ag2 Ag2 69.796(15) 7_455 19_556
Sb Ag2 Sr 60.124(9) 31_445 7_445
Sb Ag2 Sr 125.24(2) 31 7_445
Sb Ag2 Sr 60.125(9) 31_545 7_445
Ag1 Ag2 Sr 125.367(10) 7 7_445
Ag1 Ag2 Sr 63.125(12) 7_445 7_445
Ag1 Ag2 Sr 125.366(10) 7_455 7_445
Ag2 Ag2 Sr 132.921(8) 19_556 7_445
Sb Ag2 Sr 125.24(2) 31_445 7
Sb Ag2 Sr 60.124(9) 31 7
Sb Ag2 Sr 60.125(9) 31_545 7
Ag1 Ag2 Sr 63.125(12) 7 7
Ag1 Ag2 Sr 125.367(10) 7_445 7
Ag1 Ag2 Sr 125.366(10) 7_455 7
Ag2 Ag2 Sr 132.921(8) 19_556 7
Sr Ag2 Sr 78.719(13) 7_445 7
Sb Ag2 Sr 60.125(9) 31_445 7_455
Sb Ag2 Sr 60.125(9) 31 7_455
Sb Ag2 Sr 125.24(2) 31_545 7_455
Ag1 Ag2 Sr 125.367(10) 7 7_455
Ag1 Ag2 Sr 125.366(10) 7_445 7_455
Ag1 Ag2 Sr 63.125(12) 7_455 7_455
Ag2 Ag2 Sr 132.921(8) 19_556 7_455
Sr Ag2 Sr 78.719(13) 7_445 7_455
Sr Ag2 Sr 78.719(13) 7 7_455
Ag2 Sb Ag2 115.902(10) 31_445 31
Ag2 Sb Ag2 115.901(10) 31_445 31_545
Ag2 Sb Ag2 115.901(10) 31 31_545
Ag2 Sb Ag1 78.157(15) 31_445 .
Ag2 Sb Ag1 78.157(15) 31 .
Ag2 Sb Ag1 78.157(15) 31_545 .
Ag2 Sb Ag1 58.237(7) 31_445 25_445
Ag2 Sb Ag1 138.14(2) 31 25_445
Ag2 Sb Ag1 58.238(7) 31_545 25_445
Ag1 Sb Ag1 59.988(10) . 25_445
Ag2 Sb Ag1 138.14(2) 31_445 25
Ag2 Sb Ag1 58.237(7) 31 25
Ag2 Sb Ag1 58.238(7) 31_545 25
Ag1 Sb Ag1 59.988(10) . 25
Ag1 Sb Ag1 97.165(13) 25_445 25
Ag2 Sb Ag1 58.238(7) 31_445 25_455
Ag2 Sb Ag1 58.238(7) 31 25_455
Ag2 Sb Ag1 138.14(2) 31_545 25_455
Ag1 Sb Ag1 59.988(10) . 25_455
Ag1 Sb Ag1 97.164(13) 25_445 25_455
Ag1 Sb Ag1 97.164(13) 25 25_455
Ag2 Sb Sr 156.077(18) 31_445 7
Ag2 Sb Sr 73.911(10) 31 7
Ag2 Sb Sr 73.912(10) 31_545 7
Ag1 Sb Sr 125.766(6) . 7
Ag1 Sb Sr 130.066(4) 25_445 7
Ag1 Sb Sr 65.778(10) 25 7
Ag1 Sb Sr 130.064(4) 25_455 7
Ag2 Sb Sr 73.911(10) 31_445 7_445
Ag2 Sb Sr 156.077(18) 31 7_445
Ag2 Sb Sr 73.912(10) 31_545 7_445
Ag1 Sb Sr 125.766(6) . 7_445
Ag1 Sb Sr 65.778(10) 25_445 7_445
Ag1 Sb Sr 130.065(4) 25 7_445
Ag1 Sb Sr 130.064(4) 25_455 7_445
Sr Sb Sr 89.289(8) 7 7_445
Ag2 Sb Sr 73.912(10) 31_445 7_455
Ag2 Sb Sr 73.912(10) 31 7_455
Ag2 Sb Sr 156.077(18) 31_545 7_455
Ag1 Sb Sr 125.766(6) . 7_455
Ag1 Sb Sr 130.065(4) 25_445 7_455
Ag1 Sb Sr 130.065(4) 25 7_455
Ag1 Sb Sr 65.778(10) 25_455 7_455
Sr Sb Sr 89.289(8) 7 7_455
Sr Sb Sr 89.289(8) 7_445 7_455

loop_
_geom_bond_atom_site_label_1
_geom_bond_atom_site_label_2
_geom_bond_distance
_geom_bond_site_symmetry_2
Sr Sb 3.3730(3) 25
Sr Sb 3.3730(3) 13_444
Sr Sb 3.3730(3) 25_445
Sr Sb 3.3730(3) 13_554
Sr Sb 3.3730(3) 25_455
Sr Sb 3.3730(3) 13_544
Sr Ag1 3.5523(6) .
Sr Ag1 3.5523(6) 19
Sr Ag2 3.7374(5) 25_445
Sr Ag2 3.7374(5) 13_554
Sr Ag2 3.7374(5) 25
Sr Ag2 3.7374(5) 13_444
Ag1 Sb 2.8194(7) .
Ag1 Ag2 2.9163(4) 13_444
Ag1 Ag2 2.9163(4) 13_554
Ag1 Ag2 2.9163(4) 13_544
Ag1 Ag1 3.0040(5) 25
Ag1 Ag1 3.0040(5) 25_445
Ag1 Ag1 3.0040(5) 25_455
Ag1 Sb 3.1607(4) 25_445
Ag1 Sb 3.1606(4) 25
Ag1 Sb 3.1607(4) 25_455
Ag2 Sb 2.7964(3) 31_445
Ag2 Sb 2.7964(3) 31
Ag2 Sb 2.7964(3) 31_545
Ag2 Ag1 2.9163(4) 7
Ag2 Ag1 2.9163(4) 7_445
Ag2 Ag1 2.9163(4) 7_455
Ag2 Ag2 3.2526(14) 19_556
Ag2 Sr 3.7374(5) 7_445
Ag2 Sr 3.7374(5) 7
Ag2 Sr 3.7374(5) 7_455
Sb Ag2 2.7964(3) 31_445
Sb Ag2 2.7964(3) 31
Sb Ag2 2.7964(3) 31_545
Sb Ag1 3.1607(4) 25_445
Sb Ag1 3.1606(4) 25
Sb Ag1 3.1607(4) 25_455
Sb Sr 3.3730(3) 7
Sb Sr 3.3730(3) 7_445
Sb Sr 3.3730(3) 7_455
